data_8102730
loop_
_publ_author_name
'Lai-Ping Zhang'
'Wei-Qiu Kan'
'Ying-Ying Liu'

_publ_section_title
;
 Crystal structure of [m-2,2'-bis(1H-imidazolyl)ether-k2N:N']copper(II)
 dinitrate, [Cu(C10H14N4O)2](NO3)2
;
_journal_issue 3
_journal_name_full 'Zeitschrift f\"ur Kristallographie - New Crystal Structures'
_journal_page_first 501
_journal_volume 225
_journal_year 2010
_chemical_formula_moiety 'C20 H28 Cu N10 O8 '
_chemical_formula_sum 'C10 H14 Cu0.5 N5 O4'
_chemical_formula_weight 300.03
_chemical_melting_point ?
_chemical_name_common
;
Crystal structure of poly{bis[(nitrato-<i>KO</i>)-<i>\m</i>
-2,2'-bis(1<i>H</i>-imidazolyl)ether-

<i>K^2^N:N</i>']copper(II)}, Cu(C~10~H~14~N~4~O)~2~(NO~3~)~2~
;
_chemical_name_systematic
;
Crystal structure of poly{bis[(nitrato-<i>KO</i>)-<i>\m</i>
-2,2'-bis(1<i>H</i>-imidazolyl)ether-

<i>K^2^N:N</i>']copper(II)}, Cu(C~10~H~14~N~4~O)~2~(NO~3~)~2~
;
_space_group_IT_number 2
_symmetry_cell_setting triclinic
_symmetry_space_group_name_Hall '-P 1'
_symmetry_space_group_name_H-M 'P -1'
_atom_sites_solution_hydrogens geom
_atom_sites_solution_primary direct
_atom_sites_solution_secondary difmap
_audit_creation_method SHELXL-97
_cell_angle_alpha 82.822(5)
_cell_angle_beta 65.822(5)
_cell_angle_gamma 60.286(5)
_cell_formula_units_Z 2
_cell_length_a 8.811(5)
_cell_length_b 8.822(5)
_cell_length_c 10.366(5)
_cell_measurement_reflns_used 2839
_cell_measurement_temperature 293(2)
_cell_measurement_theta_max 27.5
_cell_measurement_theta_min 3.3
_cell_volume 635.3(6)
_computing_cell_refinement 'SAINT (Bruker, 1999)'
_computing_data_collection 'SMART (Bruker, 1997)'
_computing_data_reduction SAINT
_computing_structure_refinement 'SHELXL-97 (Sheldrick, 1997) [6]'
_computing_structure_solution 'SHELXS-97 (Sheldrick, 1997) [5]'
_diffrn_ambient_temperature 293(2)
_diffrn_detector_area_resol_mean 10.0
_diffrn_measured_fraction_theta_full 0.992
_diffrn_measured_fraction_theta_max 0.975
_diffrn_measurement_device_type 'Bruker APEX CCD area-detector'
_diffrn_measurement_method '\w scans'
_diffrn_radiation_monochromator graphite
_diffrn_radiation_source 'fine-focus sealed tube'
_diffrn_radiation_type MoK\a
_diffrn_radiation_wavelength 0.71069
_diffrn_reflns_av_R_equivalents 0.0270
_diffrn_reflns_av_sigmaI/netI 0.0375
_diffrn_reflns_limit_h_max 11
_diffrn_reflns_limit_h_min -11
_diffrn_reflns_limit_k_max 10
_diffrn_reflns_limit_k_min -11
_diffrn_reflns_limit_l_max 13
_diffrn_reflns_limit_l_min -13
_diffrn_reflns_number 6163
_diffrn_reflns_theta_full 25.00
_diffrn_reflns_theta_max 27.47
_diffrn_reflns_theta_min 3.27
_exptl_absorpt_coefficient_mu 0.926
_exptl_absorpt_correction_T_max 0.890
_exptl_absorpt_correction_T_min 0.815
_exptl_absorpt_correction_type empirical
_exptl_absorpt_process_details
;
SADABS (Sheldrick, 1997).
;
_exptl_crystal_colour blue
_exptl_crystal_density_diffrn 1.568
_exptl_crystal_density_method 'not measured'
_exptl_crystal_description block
_exptl_crystal_F_000 311
_exptl_crystal_size_max 0.23
_exptl_crystal_size_mid 0.16
_exptl_crystal_size_min 0.12
_refine_diff_density_max 0.393
_refine_diff_density_min -0.243
_refine_diff_density_rms 0.062
_refine_ls_extinction_method none
_refine_ls_goodness_of_fit_ref 0.928
_refine_ls_hydrogen_treatment constr
_refine_ls_matrix_type full
_refine_ls_number_parameters 178
_refine_ls_number_reflns 2839
_refine_ls_number_restraints 18
_refine_ls_restrained_S_all 1.028
_refine_ls_R_factor_all 0.0487
_refine_ls_R_factor_gt 0.0375
_refine_ls_shift/su_max 0.000
_refine_ls_shift/su_mean 0.000
_refine_ls_structure_factor_coef Fsqd
_refine_ls_weighting_details 'calc w=1/[\s^2^(Fo^2^)+(0.0811P)^2^+0.0000P] where P=(Fo^2^+2Fc^2^)/3'
_refine_ls_weighting_scheme calc
_refine_ls_wR_factor_gt 0.1002
_refine_ls_wR_factor_ref 0.1081
_reflns_number_gt 2341
_reflns_number_total 2839
_reflns_threshold_expression >2\s(I)
_cod_data_source_file 1267-3016.cff
_cod_data_source_block p-1
_cod_depositor_comments
;
The following automatic conversions were performed:
'_symmetry_cell_setting' value 'Triclinic' changed to 'triclinic'
according to '/home/saulius/struct/CIF-dictionaries/cif_core.dic'
dictionary named 'cif_core.dic' version 2.4.1 from 2010-06-29.

Automatic conversion script
Id: cif_fix_enum 1555 2011-01-17 13:19:09Z saulius 

The following automatic conversions were performed:

'_chemical_melting_point' value 'not measured' was changed to '?' -
the value is undefined or not given.

Automatic conversion script
Id: cif_fix_values 1569 2011-02-09 13:29:24Z adriana 
;
_cod_original_sg_symbol_Hall -P1
_cod_original_sg_symbol_H-M P-1
_cod_original_formula_sum 'C10 H14 Cu0.50 N5 O4'
_cod_database_code 8102730

loop_
_symmetry_equiv_pos_as_xyz
'x, y, z'
'-x, -y, -z'

loop_
_atom_site_label
_atom_site_type_symbol
_atom_site_fract_x
_atom_site_fract_y
_atom_site_fract_z
_atom_site_U_iso_or_equiv
_atom_site_adp_type
_atom_site_occupancy
_atom_site_symmetry_multiplicity
_atom_site_calc_flag
_atom_site_refinement_flags
_atom_site_disorder_assembly
_atom_site_disorder_group
Cu1 Cu 0.0000 0.5000 0.5000 0.02858(16) Uani 1 2 d S . .
C1 C -0.2778(3) 0.8825(3) 0.5964(3) 0.0327(5) Uani 1 1 d . . .
H1 H -0.1814 0.9115 0.5678 0.039 Uiso 1 1 calc R . .
C2 C -0.4275(4) 0.7357(4) 0.6428(3) 0.0381(6) Uani 1 1 d . . .
H2 H -0.4520 0.6429 0.6516 0.046 Uiso 1 1 calc R . .
C3 C -0.5609(4) 0.9064(4) 0.6799(3) 0.0397(6) Uani 1 1 d . . .
H3 H -0.6926 0.9526 0.7183 0.048 Uiso 1 1 calc R . .
C4 C -0.5496(4) 1.1892(4) 0.6770(3) 0.0474(7) Uani 1 1 d . . .
H4A H -0.6689 1.2487 0.6648 0.057 Uiso 1 1 calc R . .
H4B H -0.4638 1.2270 0.6082 0.057 Uiso 1 1 calc R . .
C5 C -0.5866(4) 1.2398(4) 0.8247(3) 0.0480(7) Uani 1 1 d . . .
H5A H -0.6488 1.3663 0.8422 0.058 Uiso 1 1 calc R . .
H5B H -0.6682 1.1988 0.8948 0.058 Uiso 1 1 calc R . .
C6 C -0.4115(4) 1.1905(4) 0.9649(3) 0.0461(7) Uani 1 1 d . . .
H6A H -0.4638 1.1266 1.0353 0.055 Uiso 1 1 calc R . .
H6B H -0.4905 1.3145 0.9976 0.055 Uiso 1 1 calc R . .
C7 C -0.2092(4) 1.1279(4) 0.9427(3) 0.0448(6) Uani 1 1 d . . .
H7A H -0.2022 1.1214 1.0344 0.054 Uiso 1 1 calc R . .
H7B H -0.1278 1.0110 0.8931 0.054 Uiso 1 1 calc R . .
C8 C -0.1092(4) 1.2747(3) 0.7234(3) 0.0361(5) Uani 1 1 d . . .
H8 H -0.1220 1.2164 0.6629 0.043 Uiso 1 1 calc R . .
C9 C -0.0575(4) 1.4484(4) 0.8072(3) 0.0409(6) Uani 1 1 d . . .
H9 H -0.0279 1.5339 0.8139 0.049 Uiso 1 1 calc R . .
C10 C -0.1052(4) 1.3541(4) 0.9129(3) 0.0401(6) Uani 1 1 d . . .
H10 H -0.1136 1.3617 1.0045 0.048 Uiso 1 1 calc R . .
N1 N -0.2488(3) 0.7210(3) 0.5897(2) 0.0306(4) Uani 1 1 d . . .
N2 N -0.4651(3) 0.9987(3) 0.6502(2) 0.0340(5) Uani 1 1 d . . .
N3 N -0.1388(3) 1.2453(3) 0.8602(2) 0.0356(5) Uani 1 1 d . . .
N4 N -0.0596(3) 1.3980(3) 0.6872(2) 0.0320(4) Uani 1 1 d . . .
N5 N 0.1536(3) 0.7243(3) 0.6410(2) 0.0395(5) Uani 1 1 d U . .
O1 O 0.1866(3) 0.6015(3) 0.5689(3) 0.0611(6) Uani 1 1 d U . .
O2 O 0.1140(4) 0.8682(3) 0.5946(3) 0.0703(7) Uani 1 1 d U . .
O3 O 0.1596(4) 0.7046(4) 0.7584(3) 0.0714(7) Uani 1 1 d U . .
O4 O -0.4065(3) 1.1599(3) 0.8327(2) 0.0491(5) Uani 1 1 d . . .

loop_
_atom_site_aniso_label
_atom_site_aniso_U_11
_atom_site_aniso_U_22
_atom_site_aniso_U_33
_atom_site_aniso_U_23
_atom_site_aniso_U_13
_atom_site_aniso_U_12
Cu1 0.0327(2) 0.0238(2) 0.0227(2) 0.00390(14) -0.00904(15) -0.01133(17)
C1 0.0309(12) 0.0304(12) 0.0339(13) 0.0035(10) -0.0150(10) -0.0116(10)
C2 0.0409(13) 0.0448(15) 0.0302(13) 0.0011(10) -0.0106(10) -0.0246(12)
C3 0.0308(12) 0.0536(16) 0.0288(13) 0.0006(11) -0.0102(10) -0.0172(12)
C4 0.0485(16) 0.0332(14) 0.0425(16) 0.0029(11) -0.0215(12) -0.0051(12)
C5 0.0468(15) 0.0336(14) 0.0474(16) -0.0045(12) -0.0193(12) -0.0064(12)
C6 0.0547(16) 0.0539(17) 0.0309(14) 0.0061(12) -0.0136(12) -0.0308(14)
C7 0.0563(16) 0.0464(16) 0.0343(14) 0.0169(12) -0.0195(12) -0.0288(13)
C8 0.0479(14) 0.0367(13) 0.0252(12) 0.0070(10) -0.0157(10) -0.0218(11)
C9 0.0492(15) 0.0443(15) 0.0315(13) 0.0004(11) -0.0145(11) -0.0253(12)
C10 0.0477(14) 0.0459(15) 0.0257(12) 0.0010(11) -0.0149(10) -0.0218(12)
N1 0.0320(10) 0.0306(10) 0.0263(10) 0.0035(8) -0.0118(8) -0.0135(8)
N2 0.0314(10) 0.0322(11) 0.0294(10) 0.0008(8) -0.0148(8) -0.0068(8)
N3 0.0417(11) 0.0360(11) 0.0263(10) 0.0087(8) -0.0141(8) -0.0181(9)
N4 0.0358(10) 0.0293(10) 0.0254(10) 0.0029(8) -0.0112(8) -0.0133(8)
N5 0.0492(11) 0.0418(11) 0.0405(11) 0.0118(9) -0.0235(9) -0.0289(9)
O1 0.0727(14) 0.0606(14) 0.0556(13) -0.0095(11) -0.0213(11) -0.0369(11)
O2 0.0756(15) 0.0487(13) 0.0902(18) 0.0293(12) -0.0381(13) -0.0343(11)
O3 0.1012(17) 0.0842(17) 0.0436(13) 0.0155(11) -0.0401(12) -0.0493(14)
O4 0.0463(11) 0.0558(12) 0.0389(11) -0.0031(9) -0.0175(8) -0.0187(10)

loop_
_atom_type_symbol
_atom_type_description
_atom_type_scat_dispersion_real
_atom_type_scat_dispersion_imag
_atom_type_scat_source
C C 0.0033 0.0016 'International Tables Vol C Tables 4.2.6.8 and 6.1.1.4'
H H 0.0000 0.0000 'International Tables Vol C Tables 4.2.6.8 and 6.1.1.4'
N N 0.0061 0.0033 'International Tables Vol C Tables 4.2.6.8 and 6.1.1.4'
O O 0.0106 0.0060 'International Tables Vol C Tables 4.2.6.8 and 6.1.1.4'
Cu Cu 0.3201 1.2651 'International Tables Vol C Tables 4.2.6.8 and 6.1.1.4'

loop_
_geom_angle_atom_site_label_1
_geom_angle_atom_site_label_2
_geom_angle_atom_site_label_3
_geom_angle
_geom_angle_site_symmetry_1
_geom_angle_site_symmetry_3
_geom_angle_publ_flag
N1 Cu1 N1 180.000(1) . 2_566 ?
N1 Cu1 N4 91.36(8) . 2_576 ?
N1 Cu1 N4 88.64(8) 2_566 2_576 ?
N1 Cu1 N4 88.64(8) . 1_545 ?
N1 Cu1 N4 91.36(8) 2_566 1_545 ?
N4 Cu1 N4 180.00(12) 2_576 1_545 ?
N1 C1 N2 110.7(2) . . ?
N1 C1 H1 124.6 . . ?
N2 C1 H1 124.6 . . ?
C3 C2 N1 108.9(2) . . ?
C3 C2 H2 125.5 . . ?
N1 C2 H2 125.5 . . ?
C2 C3 N2 106.8(2) . . ?
C2 C3 H3 126.6 . . ?
N2 C3 H3 126.6 . . ?
N2 C4 C5 111.6(2) . . ?
N2 C4 H4A 109.3 . . ?
C5 C4 H4A 109.3 . . ?
N2 C4 H4B 109.3 . . ?
C5 C4 H4B 109.3 . . ?
H4A C4 H4B 108.0 . . ?
O4 C5 C4 106.7(2) . . ?
O4 C5 H5A 110.4 . . ?
C4 C5 H5A 110.4 . . ?
O4 C5 H5B 110.4 . . ?
C4 C5 H5B 110.4 . . ?
H5A C5 H5B 108.6 . . ?
O4 C6 C7 106.8(2) . . ?
O4 C6 H6A 110.4 . . ?
C7 C6 H6A 110.4 . . ?
O4 C6 H6B 110.4 . . ?
C7 C6 H6B 110.4 . . ?
H6A C6 H6B 108.6 . . ?
N3 C7 C6 111.8(2) . . ?
N3 C7 H7A 109.2 . . ?
C6 C7 H7A 109.2 . . ?
N3 C7 H7B 109.2 . . ?
C6 C7 H7B 109.2 . . ?
H7A C7 H7B 107.9 . . ?
N4 C8 N3 110.5(2) . . ?
N4 C8 H8 124.7 . . ?
N3 C8 H8 124.7 . . ?
C10 C9 N4 109.2(2) . . ?
C10 C9 H9 125.4 . . ?
N4 C9 H9 125.4 . . ?
C9 C10 N3 106.9(2) . . ?
C9 C10 H10 126.6 . . ?
N3 C10 H10 126.6 . . ?
C1 N1 C2 106.1(2) . . ?
C1 N1 Cu1 127.96(17) . . ?
C2 N1 Cu1 125.55(18) . . ?
C1 N2 C3 107.4(2) . . ?
C1 N2 C4 125.6(2) . . ?
C3 N2 C4 126.9(2) . . ?
C8 N3 C10 107.6(2) . . ?
C8 N3 C7 126.9(2) . . ?
C10 N3 C7 125.4(2) . . ?
C8 N4 C9 105.8(2) . . ?
C8 N4 Cu1 129.15(17) . 1_565 ?
C9 N4 Cu1 125.02(18) . 1_565 ?
O3 N5 O2 119.4(3) . . ?
O3 N5 O1 120.9(3) . . ?
O2 N5 O1 119.6(3) . . ?
C6 O4 C5 115.3(2) . . ?

loop_
_geom_bond_atom_site_label_1
_geom_bond_atom_site_label_2
_geom_bond_distance
_geom_bond_site_symmetry_2
_geom_bond_publ_flag
Cu1 N1 2.005(2) . ?
Cu1 N1 2.005(2) 2_566 ?
Cu1 N4 2.012(2) 2_576 ?
Cu1 N4 2.012(2) 1_545 ?
C1 N1 1.323(3) . ?
C1 N2 1.341(3) . ?
C1 H1 0.9300 . ?
C2 C3 1.348(4) . ?
C2 N1 1.381(3) . ?
C2 H2 0.9300 . ?
C3 N2 1.370(4) . ?
C3 H3 0.9300 . ?
C4 N2 1.471(4) . ?
C4 C5 1.505(4) . ?
C4 H4A 0.9700 . ?
C4 H4B 0.9700 . ?
C5 O4 1.416(4) . ?
C5 H5A 0.9700 . ?
C5 H5B 0.9700 . ?
C6 O4 1.409(3) . ?
C6 C7 1.502(4) . ?
C6 H6A 0.9700 . ?
C6 H6B 0.9700 . ?
C7 N3 1.473(3) . ?
C7 H7A 0.9700 . ?
C7 H7B 0.9700 . ?
C8 N4 1.323(3) . ?
C8 N3 1.349(3) . ?
C8 H8 0.9300 . ?
C9 C10 1.346(4) . ?
C9 N4 1.383(3) . ?
C9 H9 0.9300 . ?
C10 N3 1.361(4) . ?
C10 H10 0.9300 . ?
N4 Cu1 2.012(2) 1_565 ?
N5 O3 1.227(3) . ?
N5 O2 1.229(3) . ?
N5 O1 1.236(3) . ?
